data_7109084
loop_
_publ_author_name
'Bingran Yu'
'Shuwen Guo'
'Lipeng He'
'Weifeng Bu'

_publ_section_title
;
 Synthesis and characterization of a luminescence metallosupramolecular
 hyperbranched polymer
;
_journal_name_full Chem.Commun.
_journal_page_first 3333
_journal_paper_doi 10.1039/c3cc41069b
_journal_volume 49
_journal_year 2013
_chemical_formula_moiety 'C34 H34 N2 Pt'
_chemical_formula_sum 'C34 H34 N2 Pt'
_chemical_formula_weight 665.72
_space_group_crystal_system triclinic
_space_group_IT_number 2
_space_group_name_Hall '-P 1'
_space_group_name_H-M_alt 'P -1'
_symmetry_space_group_name_Hall '-P 1'
_symmetry_space_group_name_H-M 'P -1'
_atom_sites_solution_hydrogens geom
_atom_sites_solution_primary direct
_atom_sites_solution_secondary difmap
_audit_creation_date 2013-01-04
_audit_creation_method
;
Olex2 1.2
(compiled Dec 5 2012 16:20:19, GUI svn.r4385)
;
_cell_angle_alpha 78.098(4)
_cell_angle_beta 79.170(5)
_cell_angle_gamma 82.432(5)
_cell_formula_units_Z 2
_cell_length_a 10.5062(8)
_cell_length_b 10.8025(5)
_cell_length_c 14.7466(7)
_cell_measurement_reflns_used 4848
_cell_measurement_temperature 293(2)
_cell_measurement_theta_max 28.4424
_cell_measurement_theta_min 3.1369
_cell_volume 1600.95(17)
_computing_molecular_graphics
;
O. V. Dolomanov, L. J. Bourhis, R. J. Gildea, J. A. K. Howard and H. Puschmann,
OLEX2: a complete structure solution, refinement and analysis program.
J. Appl. Cryst. (2009). 42, 339-341.
;
_computing_publication_material
;
O. V. Dolomanov, L. J. Bourhis, R. J. Gildea, J. A. K. Howard and H. Puschmann,
OLEX2: a complete structure solution, refinement and analysis program.
J. Appl. Cryst. (2009). 42, 339-341.
;
_computing_structure_refinement
;
XH, G.M. Sheldrick, Acta Cryst.
(2008). A64, 112-122
;
_computing_structure_solution 'SHELXS-97 (Sheldrick, 1990)'
_diffrn_ambient_temperature 293(2)
_diffrn_measured_fraction_theta_full 0.998
_diffrn_measured_fraction_theta_max 0.998
_diffrn_measurement_device_type 'SuperNova, Dual, Cu at zero, Eos'
_diffrn_measurement_method '\w scans'
_diffrn_radiation_monochromator graphite
_diffrn_radiation_type MoK\a
_diffrn_radiation_wavelength 0.71073
_diffrn_reflns_av_R_equivalents 0.0000
_diffrn_reflns_av_unetI/netI 0.0729
_diffrn_reflns_limit_h_max 12
_diffrn_reflns_limit_h_min -12
_diffrn_reflns_limit_k_max 13
_diffrn_reflns_limit_k_min -12
_diffrn_reflns_limit_l_max 17
_diffrn_reflns_limit_l_min 0
_diffrn_reflns_number 6055
_diffrn_reflns_theta_full 25.67
_diffrn_reflns_theta_max 25.67
_diffrn_reflns_theta_min 3.14
_diffrn_source 'fine-focus sealed tube'
_exptl_absorpt_coefficient_mu 4.404
_exptl_absorpt_correction_T_max 1.00000
_exptl_absorpt_correction_T_min 0.61579
_exptl_absorpt_correction_type multi-scan
_exptl_absorpt_process_details SADABS
_exptl_crystal_colour 'clear light yellow'
_exptl_crystal_colour_lustre clear
_exptl_crystal_colour_modifier light
_exptl_crystal_colour_primary yellow
_exptl_crystal_density_diffrn 1.381
_exptl_crystal_density_method 'not measured'
_exptl_crystal_description block
_exptl_crystal_F_000 660
_exptl_crystal_size_max 0.39
_exptl_crystal_size_mid 0.35
_exptl_crystal_size_min 0.32
_platon_squeeze_details
;
;
_refine_diff_density_max 0.938
_refine_diff_density_min -0.749
_refine_diff_density_rms 0.120
_refine_ls_extinction_method none
_refine_ls_goodness_of_fit_ref 0.976
_refine_ls_hydrogen_treatment mixed
_refine_ls_matrix_type full
_refine_ls_number_parameters 340
_refine_ls_number_reflns 6055
_refine_ls_number_restraints 0
_refine_ls_restrained_S_all 0.976
_refine_ls_R_factor_all 0.0452
_refine_ls_R_factor_gt 0.0375
_refine_ls_shift/su_max 0.001
_refine_ls_shift/su_mean 0.000
_refine_ls_structure_factor_coef Fsqd
_refine_ls_weighting_details 'calc w=1/[\s^2^(Fo^2^)+(0.0319P)^2^+0.0000P] where P=(Fo^2^+2Fc^2^)/3'
_refine_ls_weighting_scheme calc
_refine_ls_wR_factor_gt 0.0802
_refine_ls_wR_factor_ref 0.0845
_reflns_number_gt 5224
_reflns_number_total 6055
_reflns_threshold_expression >2sigma(I)
_cod_data_source_file c3cc41069b.txt
_cod_data_source_block yubr0914
_cod_database_code 7109084
_olex2_refinement_description
;
1. Fixed Uiso
At 1.2 times of:
H6 of C6, H19 of C19, H5 of C5, H18 of C18, H21 of C21, H26 of C26, H24 of
C24, H4 of C4, H3 of C3, H27 of C27, H2 of C2, H10 of C10, H12 of C12, H13 of
C13, H14 of C14, H15 of C15
At 1.5 times of:
{H36A,H36B,H36C} of C36, {H33A,H33B,H33C} of C33, {H31A,H31B,H31C} of C31,
{H30A,H30B,H30C} of C30, {H34A,H34B,H34C} of C34, {H29A,H29B,H29C} of C29
2.a Aromatic/amide H refined with riding coordinates:
C18(H18), C5(H5), C19(H19), C6(H6), C15(H15), C27(H27), C2(H2), C21(H21),
C26(H26), C24(H24), C4(H4), C3(H3), C14(H14), C13(H13), C12(H12), C10(H10)
2.b Idealised Me refined as rotating group:
C29(H29A,H29B,H29C), C33(H33A,H33B,H33C), C31(H31A,H31B,H31C), C30(H30A,H30B,
H30C), C36(H36A,H36B,H36C), C34(H34A,H34B,H34C)
;

loop_
_space_group_symop_id
_space_group_symop_operation_xyz
1 'x, y, z'
2 '-x, -y, -z'

loop_
_atom_site_label
_atom_site_type_symbol
_atom_site_fract_x
_atom_site_fract_y
_atom_site_fract_z
_atom_site_U_iso_or_equiv
_atom_site_adp_type
_atom_site_occupancy
_atom_site_symmetry_multiplicity
_atom_site_calc_flag
_atom_site_refinement_flags
Pt1 Pt 0.35161(2) 0.217714(18) 0.493520(14) 0.03416(9) Uani 1 1 d .
C18 C 0.6340(5) 0.1130(5) 0.5100(4) 0.0349(12) Uani 1 1 d .
H18 H 0.6438 0.1059 0.4472 0.042 Uiso 1 1 calc R
N1 N 0.5177(4) 0.1587(4) 0.5524(3) 0.0306(10) Uani 1 1 d .
N2 N 0.2860(4) 0.2492(4) 0.6293(3) 0.0358(10) Uani 1 1 d .
C17 C 0.4337(5) 0.1906(5) 0.3686(4) 0.0403(13) Uani 1 1 d .
C8 C 0.1826(6) 0.2732(5) 0.4523(4) 0.0416(14) Uani 1 1 d .
C5 C -0.2416(7) 0.3584(6) 0.3422(5) 0.064(2) Uani 1 1 d .
H5 H -0.2747 0.3449 0.2912 0.077 Uiso 1 1 calc R
C22 C 0.5067(5) 0.1677(5) 0.6446(4) 0.0319(12) Uani 1 1 d .
C19 C 0.7393(5) 0.0762(5) 0.5563(4) 0.0406(14) Uani 1 1 d .
H19 H 0.8179 0.0448 0.5243 0.049 Uiso 1 1 calc R
C6 C -0.1112(6) 0.3246(5) 0.3485(4) 0.0494(15) Uani 1 1 d .
H6 H -0.0573 0.2887 0.3011 0.059 Uiso 1 1 calc R
C15 C 0.7111(7) 0.0888(7) 0.2138(5) 0.069(2) Uani 1 1 d .
H15 H 0.7387 0.0591 0.2714 0.083 Uiso 1 1 calc R
C7 C 0.0742(6) 0.3061(5) 0.4347(4) 0.0413(14) Uani 1 1 d .
C28 C 0.8431(5) 0.0444(5) 0.7032(4) 0.0416(13) Uani 1 1 d .
C29 C 0.9736(6) 0.0205(6) 0.6386(4) 0.0551(17) Uani 1 1 d .
H29A H 0.9703 -0.0503 0.6094 0.083 Uiso 1 1 calc R
H29B H 1.0427 0.0021 0.6752 0.083 Uiso 1 1 calc R
H29C H 0.9891 0.0948 0.5911 0.083 Uiso 1 1 calc R
C23 C 0.3762(5) 0.2202(5) 0.6864(4) 0.0353(12) Uani 1 1 d .
C33 C 0.1647(9) 0.4656(7) 0.9080(5) 0.079(2) Uani 1 1 d .
H33A H 0.2403 0.5056 0.8740 0.119 Uiso 1 1 calc R
H33B H 0.1468 0.4824 0.9708 0.119 Uiso 1 1 calc R
H33C H 0.0914 0.4987 0.8770 0.119 Uiso 1 1 calc R
C16 C 0.4998(6) 0.1720(6) 0.2959(4) 0.0490(15) Uani 1 1 d .
C27 C 0.1673(5) 0.3014(5) 0.6623(4) 0.0402(13) Uani 1 1 d .
H27 H 0.1048 0.3224 0.6232 0.048 Uiso 1 1 calc R
C20 C 0.7295(5) 0.0855(5) 0.6491(4) 0.0339(12) Uani 1 1 d .
C2 C -0.1450(6) 0.3991(5) 0.4913(4) 0.0501(15) Uani 1 1 d .
H2 H -0.1138 0.4144 0.5425 0.060 Uiso 1 1 calc R
C9 C 0.5863(6) 0.1507(6) 0.2097(4) 0.0522(16) Uani 1 1 d .
C1 C -0.0593(6) 0.3432(5) 0.4240(4) 0.0420(14) Uani 1 1 d .
C31 C 0.8568(7) 0.1459(6) 0.7568(5) 0.068(2) Uani 1 1 d .
H31A H 0.9357 0.1255 0.7830 0.102 Uiso 1 1 calc R
H31B H 0.7837 0.1500 0.8064 0.102 Uiso 1 1 calc R
H31C H 0.8599 0.2266 0.7148 0.102 Uiso 1 1 calc R
C32 C 0.1891(6) 0.3244(6) 0.9115(4) 0.0552(17) Uani 1 1 d .
C30 C 0.8140(7) -0.0779(7) 0.7721(5) 0.076(2) Uani 1 1 d .
H30A H 0.8009 -0.1411 0.7385 0.113 Uiso 1 1 calc R
H30B H 0.7369 -0.0623 0.8163 0.113 Uiso 1 1 calc R
H30C H 0.8860 -0.1077 0.8051 0.113 Uiso 1 1 calc R
C21 C 0.6098(5) 0.1307(5) 0.6917(4) 0.0396(13) Uani 1 1 d .
H21 H 0.5984 0.1364 0.7548 0.047 Uiso 1 1 calc R
C25 C 0.2245(6) 0.2945(5) 0.8141(4) 0.0431(14) Uani 1 1 d .
C26 C 0.1366(6) 0.3244(5) 0.7516(4) 0.0461(14) Uani 1 1 d .
H26 H 0.0537 0.3615 0.7714 0.055 Uiso 1 1 calc R
C24 C 0.3457(5) 0.2411(5) 0.7784(4) 0.0421(14) Uani 1 1 d .
H24 H 0.4087 0.2184 0.8171 0.050 Uiso 1 1 calc R
C4 C -0.3218(7) 0.4120(6) 0.4121(5) 0.0604(18) Uani 1 1 d .
H4 H -0.4095 0.4339 0.4084 0.072 Uiso 1 1 calc R
C3 C -0.2746(7) 0.4329(6) 0.4849(5) 0.0596(18) Uani 1 1 d .
H3 H -0.3292 0.4702 0.5313 0.072 Uiso 1 1 calc R
C36 C 0.2956(8) 0.2691(8) 0.9701(4) 0.083(2) Uani 1 1 d .
H36A H 0.3705 0.3156 0.9472 0.124 Uiso 1 1 calc R
H36B H 0.3191 0.1814 0.9654 0.124 Uiso 1 1 calc R
H36C H 0.2641 0.2754 1.0346 0.124 Uiso 1 1 calc R
C34 C 0.0627(7) 0.2624(8) 0.9618(5) 0.079(2) Uani 1 1 d .
H34A H 0.0422 0.2769 1.0252 0.119 Uiso 1 1 calc R
H34B H 0.0758 0.1726 0.9624 0.119 Uiso 1 1 calc R
H34C H -0.0079 0.2994 0.9289 0.119 Uiso 1 1 calc R
C14 C 0.7917(8) 0.0725(9) 0.1326(6) 0.091(3) Uani 1 1 d .
H14 H 0.8753 0.0330 0.1361 0.109 Uiso 1 1 calc R
C13 C 0.7566(10) 0.1102(10) 0.0489(6) 0.111(3) Uani 1 1 d .
H13 H 0.8138 0.0947 -0.0047 0.133 Uiso 1 1 calc R
C12 C 0.6366(11) 0.1717(14) 0.0420(6) 0.159(6) Uani 1 1 d .
H12 H 0.6120 0.2005 -0.0167 0.191 Uiso 1 1 calc R
C10 C 0.5500(9) 0.1917(11) 0.1234(5) 0.127(4) Uani 1 1 d .
H10 H 0.4674 0.2330 0.1187 0.153 Uiso 1 1 calc R

loop_
_atom_site_aniso_label
_atom_site_aniso_U_11
_atom_site_aniso_U_22
_atom_site_aniso_U_33
_atom_site_aniso_U_23
_atom_site_aniso_U_13
_atom_site_aniso_U_12
Pt1 0.02907(14) 0.03916(13) 0.03391(13) -0.00503(9) -0.00615(9) -0.00355(9)
C18 0.027(3) 0.043(3) 0.033(3) -0.005(2) -0.002(2) -0.001(2)
N1 0.023(2) 0.037(2) 0.033(2) -0.0089(19) -0.0061(18) -0.0009(18)
N2 0.023(3) 0.041(2) 0.043(3) -0.010(2) -0.005(2) 0.002(2)
C17 0.028(3) 0.050(3) 0.043(3) -0.008(3) -0.006(3) -0.003(3)
C8 0.043(4) 0.041(3) 0.039(3) -0.003(2) -0.010(3) -0.002(3)
C5 0.064(5) 0.059(4) 0.079(5) 0.005(4) -0.044(4) -0.023(4)
C22 0.020(3) 0.038(3) 0.034(3) -0.007(2) -0.001(2) 0.002(2)
C19 0.028(3) 0.044(3) 0.044(3) -0.010(3) 0.006(2) 0.001(2)
C6 0.039(4) 0.057(4) 0.054(4) -0.005(3) -0.016(3) -0.008(3)
C15 0.062(5) 0.087(5) 0.055(4) -0.016(4) -0.014(4) 0.013(4)
C7 0.042(4) 0.045(3) 0.039(3) -0.005(3) -0.016(3) -0.003(3)
C28 0.026(3) 0.058(4) 0.039(3) -0.008(3) -0.007(2) 0.002(3)
C29 0.027(4) 0.081(5) 0.055(4) -0.009(3) -0.008(3) 0.002(3)
C23 0.027(3) 0.040(3) 0.039(3) -0.010(2) -0.003(2) -0.002(2)
C33 0.102(7) 0.085(5) 0.049(4) -0.024(4) -0.003(4) 0.007(5)
C16 0.043(4) 0.069(4) 0.035(3) -0.004(3) -0.006(3) -0.016(3)
C27 0.026(3) 0.054(3) 0.042(3) -0.010(3) -0.010(2) 0.001(3)
C20 0.027(3) 0.039(3) 0.034(3) -0.009(2) 0.000(2) 0.001(2)
C2 0.045(4) 0.053(4) 0.052(4) -0.005(3) -0.010(3) -0.007(3)
C9 0.041(4) 0.079(4) 0.037(3) -0.009(3) 0.001(3) -0.018(3)
C1 0.040(4) 0.037(3) 0.047(4) 0.000(3) -0.013(3) -0.002(3)
C31 0.043(4) 0.092(5) 0.082(5) -0.037(4) -0.027(4) 0.007(4)
C32 0.048(4) 0.074(4) 0.040(4) -0.019(3) -0.001(3) 0.012(3)
C30 0.053(5) 0.091(5) 0.069(5) 0.027(4) -0.021(4) -0.006(4)
C21 0.031(3) 0.051(3) 0.032(3) -0.001(2) -0.001(2) -0.001(3)
C25 0.036(4) 0.055(3) 0.037(3) -0.010(3) -0.001(3) -0.003(3)
C26 0.024(3) 0.062(4) 0.050(4) -0.019(3) 0.002(3) 0.006(3)
C24 0.027(3) 0.057(4) 0.042(3) -0.013(3) -0.009(2) 0.007(3)
C4 0.038(4) 0.052(4) 0.086(6) 0.001(4) -0.015(4) -0.004(3)
C3 0.043(4) 0.049(4) 0.079(5) -0.015(3) 0.004(4) 0.007(3)
C36 0.075(6) 0.136(7) 0.037(4) -0.024(4) -0.014(4) 0.015(5)
C34 0.059(5) 0.119(6) 0.051(4) -0.016(4) 0.011(4) -0.006(5)
C14 0.066(6) 0.138(8) 0.063(5) -0.032(5) 0.011(4) 0.002(5)
C13 0.071(7) 0.186(10) 0.062(6) -0.032(6) 0.031(5) -0.015(7)
C12 0.087(8) 0.341(18) 0.032(5) -0.031(7) -0.008(5) 0.037(10)
C10 0.056(6) 0.268(13) 0.040(5) -0.016(6) -0.008(4) 0.024(7)

loop_
_atom_type_symbol
_atom_type_description
_atom_type_scat_dispersion_real
_atom_type_scat_dispersion_imag
_atom_type_scat_source
C C 0.0033 0.0016 'International Tables Vol C Tables 4.2.6.8 and 6.1.1.4'
H H 0.0000 0.0000 'International Tables Vol C Tables 4.2.6.8 and 6.1.1.4'
N N 0.0061 0.0033 'International Tables Vol C Tables 4.2.6.8 and 6.1.1.4'
Pt Pt -1.7033 8.3905 'International Tables Vol C Tables 4.2.6.8 and 6.1.1.4'

loop_
_geom_angle_atom_site_label_1
_geom_angle_atom_site_label_2
_geom_angle_atom_site_label_3
_geom_angle
N1 Pt1 N2 79.26(16)
C17 Pt1 N1 94.6(2)
C17 Pt1 N2 173.17(19)
C17 Pt1 C8 91.9(2)
C8 Pt1 N1 173.38(19)
C8 Pt1 N2 94.3(2)
N1 C18 C19 122.4(5)
C18 N1 Pt1 127.2(4)
C18 N1 C22 117.3(4)
C22 N1 Pt1 115.6(3)
C23 N2 Pt1 114.8(4)
C27 N2 Pt1 126.3(4)
C27 N2 C23 118.7(5)
C16 C17 Pt1 171.3(5)
C7 C8 Pt1 174.6(5)
C4 C5 C6 119.5(6)
N1 C22 C23 114.3(4)
N1 C22 C21 121.1(5)
C21 C22 C23 124.6(5)
C20 C19 C18 120.9(5)
C5 C6 C1 121.5(6)
C14 C15 C9 119.3(7)
C8 C7 C1 174.1(6)
C20 C28 C29 112.7(5)
C31 C28 C29 108.1(5)
C31 C28 C20 109.9(5)
C31 C28 C30 109.4(5)
C30 C28 C29 108.7(5)
C30 C28 C20 107.9(5)
N2 C23 C22 116.0(5)
N2 C23 C24 120.5(5)
C24 C23 C22 123.5(5)
C17 C16 C9 176.8(7)
N2 C27 C26 121.5(5)
C19 C20 C28 122.5(5)
C21 C20 C19 116.0(5)
C21 C20 C28 121.4(5)
C3 C2 C1 122.4(6)
C15 C9 C16 120.0(6)
C10 C9 C15 118.1(6)
C10 C9 C16 121.9(7)
C6 C1 C7 123.2(6)
C6 C1 C2 116.1(6)
C2 C1 C7 120.7(5)
C33 C32 C25 111.0(5)
C33 C32 C36 109.6(6)
C33 C32 C34 108.6(6)
C25 C32 C36 111.2(5)
C25 C32 C34 109.0(5)
C36 C32 C34 107.3(6)
C22 C21 C20 122.4(5)
C26 C25 C32 121.2(5)
C24 C25 C32 123.8(6)
C24 C25 C26 114.9(5)
C27 C26 C25 122.4(5)
C25 C24 C23 122.0(5)
C3 C4 C5 120.6(7)
C4 C3 C2 120.0(7)
C13 C14 C15 123.0(9)
C14 C13 C12 119.5(8)
C13 C12 C10 119.8(8)
C9 C10 C12 120.3(8)

loop_
_geom_bond_atom_site_label_1
_geom_bond_atom_site_label_2
_geom_bond_distance
Pt1 N1 2.062(4)
Pt1 N2 2.074(4)
Pt1 C17 1.944(6)
Pt1 C8 1.964(6)
C18 N1 1.346(6)
C18 C19 1.380(8)
N1 C22 1.366(6)
N2 C23 1.349(7)
N2 C27 1.345(7)
C17 C16 1.203(8)
C8 C7 1.206(8)
C5 C6 1.386(9)
C5 C4 1.378(9)
C22 C23 1.484(7)
C22 C21 1.367(7)
C19 C20 1.377(7)
C6 C1 1.387(8)
C15 C9 1.397(9)
C15 C14 1.359(9)
C7 C1 1.437(8)
C28 C29 1.539(7)
C28 C20 1.527(7)
C28 C31 1.512(8)
C28 C30 1.519(8)
C23 C24 1.392(7)
C33 C32 1.504(9)
C16 C9 1.457(8)
C27 C26 1.361(7)
C20 C21 1.372(7)
C2 C1 1.388(8)
C2 C3 1.378(9)
C9 C10 1.366(9)
C32 C25 1.505(8)
C32 C36 1.527(9)
C32 C34 1.556(9)
C25 C26 1.387(8)
C25 C24 1.383(7)
C4 C3 1.333(9)
C14 C13 1.323(12)
C13 C12 1.357(12)
C12 C10 1.400(11)

loop_
_platon_squeeze_void_nr
_platon_squeeze_void_average_x
_platon_squeeze_void_average_y
_platon_squeeze_void_average_z
_platon_squeeze_void_volume
_platon_squeeze_void_count_electrons
_platon_squeeze_void_content
1 0.500 0.500 0.000 254 60 ' '
2 0.469 0.958 0.083 8 1 ' '
3 0.531 0.042 0.917 8 1 ' '
